data_1512250
loop_
_publ_author_name
'Gandin, Valentina'
'Porchia, Marina'
'Tisato, Francesco'
'Zanella, Alessandro'
'Severin, Emilia'
'Dolmella, Alessandro'
'Marzano, Cristina'

_publ_section_title
;
 Novel mixed-ligand copper(i) complexes: role of diimine ligands on
 cytotoxicity and genotoxicity.
;
_journal_issue 18
_journal_name_full 'Journal of medicinal chemistry'
_journal_page_first 7416
_journal_page_last 7430
_journal_paper_doi 10.1021/jm400965m
_journal_volume 56
_journal_year 2013
_chemical_formula_moiety 'C23 H20 Br Cu N7 P, 2(C3 H7 N O)'
_chemical_formula_sum 'C29 H34 Br Cu N9 O2 P'
_chemical_formula_weight 715.07
_chemical_name_systematic
; 
 ? 
;
_space_group_IT_number 15
_space_group_name_Hall '-C 2yc'
_symmetry_cell_setting monoclinic
_symmetry_space_group_name_Hall '-C 2yc'
_symmetry_space_group_name_H-M 'C 1 2/c 1'
_atom_sites_solution_hydrogens geom
_atom_sites_solution_primary direct
_atom_sites_solution_secondary difmap
_audit_creation_method SHELXL-97
_cell_angle_alpha 90.00
_cell_angle_beta 96.11(3)
_cell_angle_gamma 90.00
_cell_formula_units_Z 8.00000
_cell_length_a 39.605(8)
_cell_length_b 14.234(3)
_cell_length_c 11.434(2)
_cell_measurement_reflns_used 18334
_cell_measurement_temperature 150.0(1)
_cell_measurement_theta_max 60.9748
_cell_measurement_theta_min 3.2890
_cell_volume 6409(2)
_computing_cell_refinement
;
CrysAlisPro, Oxford Diffraction Ltd.,
Version 1.171.33.52 (release 06-11-2009 CrysAlis171 .NET)
(compiled Nov  6 2009,16:24:50)
;
_computing_data_collection
;
CrysAlisPro, Oxford Diffraction Ltd.,
Version 1.171.33.52 (release 06-11-2009 CrysAlis171 .NET)
(compiled Nov  6 2009,16:24:50)
;
_computing_data_reduction
;
CrysAlisPro, Oxford Diffraction Ltd.,
Version 1.171.33.52 (release 06-11-2009 CrysAlis171 .NET)
(compiled Nov  6 2009,16:24:50)
;
_computing_molecular_graphics 'SHELXTL NT vers.5.10 (Sheldrick, 1999)'
_computing_publication_material 'SHELXTL NT vers.5.10 (Sheldrick, 1999)'
_computing_structure_refinement 'SHELXL-97 (Sheldrick, 1997)'
_computing_structure_solution 'SHELXS-97 (Sheldrick, 1990)'
_diffrn_ambient_temperature 150.0(1)
_diffrn_detector_area_resol_mean 16.1274
_diffrn_measured_fraction_theta_full 1.000
_diffrn_measured_fraction_theta_max 0.996
_diffrn_measurement_details
;
  1 omega -104.00   -2.00   1.0000    1.5000
omega____ theta____ kappa____ phi______ frames
    -      -31.2883  -38.0000 -120.0000 102

  2 omega  -99.00  -40.00   1.0000    1.5000
omega____ theta____ kappa____ phi______ frames
    -      -31.2883  179.0000    0.0000 59

  3 omega -102.00  -32.00   1.0000    1.5000
omega____ theta____ kappa____ phi______ frames
    -      -31.2883  179.0000  -90.0000 70

  4 omega  -14.00   15.00   1.0000    1.5000
omega____ theta____ kappa____ phi______ frames
    -       31.2883  -38.0000  120.0000 29

  5 omega   90.00  118.00   1.0000   13.7100
omega____ theta____ kappa____ phi______ frames
    -       90.9232  -45.0000    0.0000 28

  6 omega   90.00  118.00   1.0000   13.7100
omega____ theta____ kappa____ phi______ frames
    -       90.9232  -45.0000 -120.0000 28

  7 omega   19.00  111.00   1.0000   13.7100
omega____ theta____ kappa____ phi______ frames
    -       90.9232  -77.0000  -90.0000 92

  8 omega   91.00  118.00   1.0000   13.7100
omega____ theta____ kappa____ phi______ frames
    -       90.9232  -45.0000  120.0000 27

  9 omega   92.00  118.00   1.0000   13.7100
omega____ theta____ kappa____ phi______ frames
    -       90.9232  -45.0000  -30.0000 26

 10 omega   91.00  117.00   1.0000   13.7100
omega____ theta____ kappa____ phi______ frames
    -       90.9232  -45.0000   30.0000 26

 11 omega   91.00  117.00   1.0000   13.7100
omega____ theta____ kappa____ phi______ frames
    -       90.9232  -45.0000 -180.0000 26

 12 omega   91.00  118.00   1.0000   13.7100
omega____ theta____ kappa____ phi______ frames
    -       90.9232  -45.0000  -90.0000 27

 13 omega  128.00  166.00   1.0000   13.7100
omega____ theta____ kappa____ phi______ frames
    -       90.9232   15.0000  -30.0000 38

 14 omega   40.00   92.00   1.0000   13.7100
omega____ theta____ kappa____ phi______ frames
    -       90.9232   15.0000  -30.0000 52

 15 omega   90.00  116.00   1.0000   13.7100
omega____ theta____ kappa____ phi______ frames
    -       90.9232  -45.0000  -60.0000 26

 16 omega   90.00  117.00   1.0000   13.7100
omega____ theta____ kappa____ phi______ frames
    -       90.9232  -45.0000 -150.0000 27

 17 omega  103.00  156.00   1.0000   13.7100
omega____ theta____ kappa____ phi______ frames
    -       90.9232  114.0000 -160.0000 53

 18 omega   73.00  141.00   1.0000   13.7100
omega____ theta____ kappa____ phi______ frames
    -       90.9232  179.0000  -90.0000 68

 19 omega  -99.00    1.00   1.0000    1.5000
omega____ theta____ kappa____ phi______ frames
    -      -31.2883  -77.0000 -180.0000 100

 20 omega  -33.00    2.00   1.0000    1.5000
omega____ theta____ kappa____ phi______ frames
    -      -31.2883  -77.0000 -120.0000 35

 21 omega -104.00  -68.00   1.0000    1.5000
omega____ theta____ kappa____ phi______ frames
    -      -31.2883  -77.0000 -120.0000 36

 22 omega -104.00    2.00   1.0000    1.5000
omega____ theta____ kappa____ phi______ frames
    -      -31.2883  -77.0000    0.0000 106

 23 omega -104.00   -3.00   1.0000    1.5000
omega____ theta____ kappa____ phi______ frames
    -      -31.2883  -77.0000   90.0000 101

 24 omega  -84.00   11.00   1.0000    1.5000
omega____ theta____ kappa____ phi______ frames
    -      -31.2883  114.0000 -160.0000 95

 25 omega  -29.00   27.00   1.0000    1.5000
omega____ theta____ kappa____ phi______ frames
    -       31.2883  -38.0000  -90.0000 56

 26 omega  -37.00    6.00   1.0000    1.5000
omega____ theta____ kappa____ phi______ frames
    -       31.2883  -38.0000 -180.0000 43

 27 omega  -57.00  -31.00   1.0000   13.7100
omega____ theta____ kappa____ phi______ frames
    -      -64.5000  -77.0000  120.0000 26

 28 omega  -58.00  -31.00   1.0000   13.7100
omega____ theta____ kappa____ phi______ frames
    -      -64.5000  -77.0000 -150.0000 27

 29 omega  -57.00  -31.00   1.0000   13.7100
omega____ theta____ kappa____ phi______ frames
    -      -64.5000  -77.0000  173.0000 26

 30 omega  -57.00  -31.00   1.0000   13.7100
omega____ theta____ kappa____ phi______ frames
    -      -64.5000  -77.0000   90.0000 26

 31 omega  -57.00  -31.00   1.0000   13.7100
omega____ theta____ kappa____ phi______ frames
    -      -64.5000  -77.0000 -120.0000 26

 32 omega  -58.00  -32.00   1.0000   13.7100
omega____ theta____ kappa____ phi______ frames
    -      -64.5000  -75.0000   21.0000 26

 33 omega  -57.00  -31.00   1.0000   13.7100
omega____ theta____ kappa____ phi______ frames
    -      -64.5000  -77.0000    0.0000 26

 34 omega  -57.00  -31.00   1.0000   13.7100
omega____ theta____ kappa____ phi______ frames
    -      -64.5000  -77.0000  -90.0000 26

 35 omega  -56.00  -30.00   1.0000   13.7100
omega____ theta____ kappa____ phi______ frames
    -      -64.5000  -79.0000  -62.0000 26

 36 omega  -57.00  -31.00   1.0000   13.7100
omega____ theta____ kappa____ phi______ frames
    -      -64.5000  -77.0000   60.0000 26

 37 omega  -56.00  -30.00   1.0000   13.7100
omega____ theta____ kappa____ phi______ frames
    -      -64.5000  -79.0000  -37.0000 26

 38 omega  -57.00  -31.00   1.0000   13.7100
omega____ theta____ kappa____ phi______ frames
    -      -64.5000  -77.0000  150.0000 26

 39 omega  122.00  148.00   1.0000   13.7100
omega____ theta____ kappa____ phi______ frames
    -       90.9232   77.0000  -60.0000 26

 40 omega   58.00  140.00   1.0000   13.7100
omega____ theta____ kappa____ phi______ frames
    -       90.9232   77.0000   90.0000 82

 41 omega   58.00  149.00   1.0000   13.7100
omega____ theta____ kappa____ phi______ frames
    -       90.9232   77.0000   30.0000 91

 42 omega   58.00  125.00   1.0000   13.7100
omega____ theta____ kappa____ phi______ frames
    -       90.9232   77.0000 -150.0000 67

 43 omega   58.00  139.00   1.0000   13.7100
omega____ theta____ kappa____ phi______ frames
    -       90.9232   77.0000  120.0000 81

 44 omega   58.00  117.00   1.0000   13.7100
omega____ theta____ kappa____ phi______ frames
    -       90.9232   77.0000  -60.0000 59

 45 omega   39.00  113.00   1.0000   13.7100
omega____ theta____ kappa____ phi______ frames
    -       90.9232  -77.0000   30.0000 74

 46 omega   58.00  137.00   1.0000   13.7100
omega____ theta____ kappa____ phi______ frames
    -       90.9232   77.0000 -180.0000 79

 47 omega   90.00  118.00   1.0000   13.7100
omega____ theta____ kappa____ phi______ frames
    -       90.9232  -45.0000   90.0000 28

 48 omega   58.00  143.00   1.0000   13.7100
omega____ theta____ kappa____ phi______ frames
    -       90.9232   77.0000   60.0000 85

 49 omega   92.00  142.00   1.0000   13.7100
omega____ theta____ kappa____ phi______ frames
    -       90.9232   77.0000  -90.0000 50

 50 omega  125.00  151.00   1.0000   13.7100
omega____ theta____ kappa____ phi______ frames
    -       90.9232   77.0000 -120.0000 26

 51 omega   58.00   91.00   1.0000   13.7100
omega____ theta____ kappa____ phi______ frames
    -       90.9232   77.0000 -120.0000 33

 52 omega   58.00   88.00   1.0000   13.7100
omega____ theta____ kappa____ phi______ frames
    -       90.9232   77.0000  -90.0000 30

 53 omega   76.00  116.00   1.0000   13.7100
omega____ theta____ kappa____ phi______ frames
    -       90.9232 -114.0000  -19.0000 40

 54 omega  115.00  153.00   1.0000   13.7100
omega____ theta____ kappa____ phi______ frames
    -       90.9232   77.0000  -30.0000 38

 55 omega   58.00  103.00   1.0000   13.7100
omega____ theta____ kappa____ phi______ frames
    -       90.9232   77.0000  -30.0000 45

 56 omega   58.00  142.00   1.0000   13.7100
omega____ theta____ kappa____ phi______ frames
    -       90.9232   77.0000    0.0000 84

 57 omega   80.00  148.00   1.0000   13.7100
omega____ theta____ kappa____ phi______ frames
    -       90.9232  179.0000  -30.0000 68

 58 omega   58.00  139.00   1.0000   13.7100
omega____ theta____ kappa____ phi______ frames
    -       90.9232   77.0000  150.0000 81

;
_diffrn_measurement_device_type 'Xcalibur, Eos, Gemini'
_diffrn_measurement_method '\w scans'
_diffrn_radiation_monochromator graphite
_diffrn_radiation_source 'Enhance (Cu) X-ray Source'
_diffrn_radiation_type 'Cu K\a'
_diffrn_radiation_wavelength 1.5418
_diffrn_reflns_av_R_equivalents 0.0512
_diffrn_reflns_av_sigmaI/netI 0.0215
_diffrn_reflns_limit_h_max 44
_diffrn_reflns_limit_h_min -44
_diffrn_reflns_limit_k_max 16
_diffrn_reflns_limit_k_min -15
_diffrn_reflns_limit_l_max 12
_diffrn_reflns_limit_l_min -12
_diffrn_reflns_number 33331
_diffrn_reflns_theta_full 58.86
_diffrn_reflns_theta_max 61.05
_diffrn_reflns_theta_min 3.30
_diffrn_standards_decay_% 0.0(1)
_diffrn_standards_interval_count 50
_diffrn_standards_number 2
_exptl_absorpt_coefficient_mu 3.238
_exptl_absorpt_correction_T_max 1.00000
_exptl_absorpt_correction_T_min 0.15546
_exptl_absorpt_correction_type multi-scan
_exptl_absorpt_process_details
;
CrysAlisPro, Oxford Diffraction Ltd.,
Version 1.171.33.52 (release 06-11-2009 CrysAlis171 .NET)
(compiled Nov  6 2009,16:24:50)
Empirical absorption correction using spherical harmonics,
 implemented in SCALE3 ABSPACK scaling algorithm.
;
_exptl_crystal_colour orange
_exptl_crystal_density_diffrn 1.482
_exptl_crystal_density_method 'not measured'
_exptl_crystal_description prism
_exptl_crystal_F_000 2928
_exptl_crystal_size_max 0.40
_exptl_crystal_size_mid 0.38
_exptl_crystal_size_min 0.20
_refine_diff_density_max 0.729
_refine_diff_density_min -0.281
_refine_diff_density_rms 0.066
_refine_ls_extinction_method none
_refine_ls_goodness_of_fit_ref 1.026
_refine_ls_hydrogen_treatment constr
_refine_ls_matrix_type full
_refine_ls_number_parameters 392
_refine_ls_number_reflns 4889
_refine_ls_number_restraints 0
_refine_ls_restrained_S_all 1.026
_refine_ls_R_factor_all 0.0385
_refine_ls_R_factor_gt 0.0320
_refine_ls_shift/su_max 0.001
_refine_ls_shift/su_mean 0.000
_refine_ls_structure_factor_coef Fsqd
_refine_ls_weighting_details 'calc w=1/[\s^2^(Fo^2^)+(0.0848P)^2^+4.0265P] where P=(Fo^2^+2Fc^2^)/3'
_refine_ls_weighting_scheme calc
_refine_ls_wR_factor_gt 0.0858
_refine_ls_wR_factor_ref 0.0891
_reflns_number_gt 4137
_reflns_number_total 4890
_reflns_threshold_expression >2sigma(I)
_cod_data_source_file jm400965m_si_002.cif
_cod_data_source_block exp_68
_cod_database_code 1512250

loop_
_space_group_symop_id
_symmetry_equiv_pos_as_xyz
1 'x, y, z'
2 '-x, y, -z+1/2'
3 'x+1/2, y+1/2, z'
4 '-x+1/2, y+1/2, -z+1/2'
5 '-x, -y, -z'
6 'x, -y, z-1/2'
7 '-x+1/2, -y+1/2, -z'
8 'x+1/2, -y+1/2, z-1/2'

loop_
_atom_site_label
_atom_site_type_symbol
_atom_site_fract_x
_atom_site_fract_y
_atom_site_fract_z
_atom_site_U_iso_or_equiv
_atom_site_adp_type
_atom_site_occupancy
_atom_site_symmetry_multiplicity
_atom_site_calc_flag
_atom_site_refinement_flags
Cu Cu 0.405937(8) 0.26064(2) 0.00800(3) 0.02342(12) Uani 1 1 d .
Br Br 0.434135(6) 0.240469(17) 0.21013(2) 0.02705(11) Uani 1 1 d .
P P 0.351878(14) 0.26532(4) 0.03245(5) 0.02051(15) Uani 1 1 d .
N1 N 0.42808(4) 0.16399(13) -0.09833(16) 0.0222(4) Uani 1 1 d .
N2 N 0.42827(4) 0.35264(13) -0.10122(16) 0.0219(4) Uani 1 1 d .
N3 N 0.48119(5) 0.15372(14) -0.45896(17) 0.0288(5) Uani 1 1 d .
N4 N 0.48190(5) 0.35206(14) -0.46202(17) 0.0289(5) Uani 1 1 d .
N5 N 0.24212(7) 0.1921(2) -0.2508(3) 0.0605(7) Uani 1 1 d .
N6 N 0.34730(6) -0.02506(16) 0.3039(2) 0.0437(6) Uani 1 1 d .
N7 N 0.33008(7) 0.54302(17) 0.3031(2) 0.0512(6) Uani 1 1 d .
C1 C 0.42919(6) 0.07133(17) -0.0919(2) 0.0281(5) Uani 1 1 d .
H1 H 0.4205 0.0423 -0.0288 0.034 Uiso 1 1 calc R
C2 C 0.44280(6) 0.01461(17) -0.1755(2) 0.0307(5) Uani 1 1 d .
H2 H 0.4432 -0.0504 -0.1674 0.037 Uiso 1 1 calc R
C3 C 0.45553(6) 0.05638(17) -0.2691(2) 0.0275(5) Uani 1 1 d .
H3 H 0.4643 0.0201 -0.3265 0.033 Uiso 1 1 calc R
C4 C 0.45520(5) 0.15518(16) -0.2775(2) 0.0230(5) Uani 1 1 d .
C5 C 0.46883(5) 0.20514(17) -0.37294(19) 0.0233(5) Uani 1 1 d .
C6 C 0.49370(6) 0.2027(2) -0.5424(2) 0.0320(6) Uani 1 1 d .
H6 H 0.5026 0.1705 -0.6029 0.038 Uiso 1 1 calc R
C7 C 0.49421(6) 0.30086(19) -0.5437(2) 0.0319(6) Uani 1 1 d .
H7 H 0.5036 0.3312 -0.6045 0.038 Uiso 1 1 calc R
C8 C 0.46903(5) 0.30351(17) -0.37436(19) 0.0241(5) Uani 1 1 d .
C9 C 0.45539(5) 0.35623(16) -0.2816(2) 0.0226(5) Uani 1 1 d .
C10 C 0.45555(5) 0.45513(16) -0.2770(2) 0.0269(5) Uani 1 1 d .
H10 H 0.4646 0.4899 -0.3352 0.032 Uiso 1 1 calc R
C11 C 0.44235(6) 0.49921(16) -0.1863(2) 0.0285(5) Uani 1 1 d .
H11 H 0.4424 0.5644 -0.1818 0.034 Uiso 1 1 calc R
C12 C 0.42875(6) 0.44583(16) -0.0997(2) 0.0265(5) Uani 1 1 d .
H12 H 0.4197 0.4770 -0.0388 0.032 Uiso 1 1 calc R
C13 C 0.44164(5) 0.30819(16) -0.19113(19) 0.0204(5) Uani 1 1 d .
C14 C 0.44147(5) 0.20600(16) -0.18914(19) 0.0210(5) Uani 1 1 d .
C15 C 0.32110(6) 0.23791(15) -0.0943(2) 0.0237(5) Uani 1 1 d .
H15A H 0.3249 0.2804 -0.1579 0.028 Uiso 1 1 calc R
H15B H 0.3255 0.1747 -0.1205 0.028 Uiso 1 1 calc R
C16 C 0.28378(6) 0.24445(18) -0.0724(2) 0.0323(6) Uani 1 1 d .
H16A H 0.2800 0.2052 -0.0057 0.039 Uiso 1 1 calc R
H16B H 0.2786 0.3088 -0.0526 0.039 Uiso 1 1 calc R
C17 C 0.26074(7) 0.2151(2) -0.1743(3) 0.0382(6) Uani 1 1 d .
C18 C 0.34155(6) 0.18316(16) 0.1476(2) 0.0237(5) Uani 1 1 d .
H18A H 0.3519 0.2050 0.2235 0.028 Uiso 1 1 calc R
H18B H 0.3171 0.1817 0.1499 0.028 Uiso 1 1 calc R
C19 C 0.35425(7) 0.08398(17) 0.1252(2) 0.0318(6) Uani 1 1 d .
H19A H 0.3418 0.0590 0.0543 0.038 Uiso 1 1 calc R
H19B H 0.3781 0.0866 0.1130 0.038 Uiso 1 1 calc R
C20 C 0.34988(6) 0.02135(17) 0.2240(2) 0.0322(6) Uani 1 1 d .
C21 C 0.33533(6) 0.37509(16) 0.0894(2) 0.0253(5) Uani 1 1 d .
H21A H 0.3307 0.4194 0.0252 0.030 Uiso 1 1 calc R
H21B H 0.3141 0.3623 0.1216 0.030 Uiso 1 1 calc R
C22 C 0.36047(6) 0.41874(17) 0.1847(2) 0.0335(6) Uani 1 1 d .
H22A H 0.3700 0.3698 0.2373 0.040 Uiso 1 1 calc R
H22B H 0.3789 0.4478 0.1485 0.040 Uiso 1 1 calc R
C23 C 0.34392(7) 0.48954(18) 0.2525(2) 0.0351(6) Uani 1 1 d .
O1 O 0.38366(5) 0.40124(14) -0.46475(19) 0.0481(5) Uani 1 1 d .
C24 C 0.38899(6) 0.3228(2) -0.5011(2) 0.0348(6) Uani 1 1 d .
H24 H 0.4011 0.3185 -0.5663 0.042 Uiso 1 1 calc R
N8 N 0.37902(5) 0.24241(13) -0.45574(19) 0.0293(5) Uani 1 1 d .
C25 C 0.35985(7) 0.24263(18) -0.3541(3) 0.0361(6) Uani 1 1 d .
H25A H 0.3588 0.3054 -0.3241 0.054 Uiso 1 1 calc R
H25B H 0.3708 0.2024 -0.2943 0.054 Uiso 1 1 calc R
H25C H 0.3373 0.2202 -0.3769 0.054 Uiso 1 1 calc R
C26 C 0.38504(7) 0.1528(2) -0.5088(3) 0.0422(7) Uani 1 1 d .
H26A H 0.3638 0.1257 -0.5399 0.063 Uiso 1 1 calc R
H26B H 0.3962 0.1116 -0.4505 0.063 Uiso 1 1 calc R
H26C H 0.3991 0.1615 -0.5712 0.063 Uiso 1 1 calc R
O2 O 0.22843(6) 0.44340(16) -0.0750(2) 0.0611(6) Uani 1 1 d .
C27 C 0.25041(8) 0.5034(2) -0.0592(3) 0.0505(7) Uani 1 1 d .
H27 H 0.2662 0.5061 -0.1138 0.061 Uiso 1 1 calc R
N9 N 0.25404(6) 0.56488(18) 0.0274(2) 0.0474(6) Uani 1 1 d .
C28 C 0.28173(9) 0.6320(3) 0.0384(3) 0.0640(10) Uani 1 1 d .
H28A H 0.2959 0.6219 -0.0236 0.096 Uiso 1 1 calc R
H28B H 0.2949 0.6239 0.1131 0.096 Uiso 1 1 calc R
H28C H 0.2727 0.6946 0.0328 0.096 Uiso 1 1 calc R
C29 C 0.22998(13) 0.5680(3) 0.1124(4) 0.0991(16) Uani 1 1 d .
H29A H 0.2115 0.5261 0.0889 0.149 Uiso 1 1 calc R
H29B H 0.2215 0.6308 0.1175 0.149 Uiso 1 1 calc R
H29C H 0.2408 0.5491 0.1878 0.149 Uiso 1 1 calc R

loop_
_atom_site_aniso_label
_atom_site_aniso_U_11
_atom_site_aniso_U_22
_atom_site_aniso_U_33
_atom_site_aniso_U_23
_atom_site_aniso_U_13
_atom_site_aniso_U_12
Cu 0.0228(2) 0.0265(2) 0.0222(2) 0.00032(13) 0.00818(15) -0.00007(12)
Br 0.02806(17) 0.03278(17) 0.02065(16) 0.00070(9) 0.00415(11) 0.00125(9)
P 0.0222(3) 0.0211(3) 0.0192(3) 0.0007(2) 0.0066(2) 0.0005(2)
N1 0.0214(9) 0.0240(10) 0.0219(10) -0.0005(8) 0.0050(8) -0.0002(7)
N2 0.0194(9) 0.0238(10) 0.0227(10) 0.0004(8) 0.0034(7) 0.0011(7)
N3 0.0254(10) 0.0393(12) 0.0216(10) -0.0044(9) 0.0024(8) 0.0038(8)
N4 0.0249(10) 0.0402(12) 0.0216(10) 0.0055(9) 0.0020(8) -0.0039(8)
N5 0.0501(16) 0.074(2) 0.0532(17) -0.0121(15) -0.0127(14) -0.0047(14)
N6 0.0628(16) 0.0284(12) 0.0415(13) 0.0099(11) 0.0133(11) -0.0018(10)
N7 0.0815(18) 0.0398(14) 0.0330(13) -0.0116(11) 0.0099(12) 0.0068(13)
C1 0.0310(12) 0.0246(13) 0.0300(13) 0.0046(10) 0.0084(10) -0.0002(9)
C2 0.0339(13) 0.0220(12) 0.0372(14) -0.0021(10) 0.0081(11) 0.0008(10)
C3 0.0275(12) 0.0282(13) 0.0270(12) -0.0071(10) 0.0036(10) 0.0037(10)
C4 0.0186(11) 0.0286(13) 0.0216(11) -0.0013(9) 0.0014(9) 0.0006(9)
C5 0.0177(11) 0.0319(13) 0.0199(11) -0.0023(10) 0.0010(9) 0.0015(9)
C6 0.0265(12) 0.0494(16) 0.0206(12) -0.0039(11) 0.0048(10) 0.0040(11)
C7 0.0248(12) 0.0505(16) 0.0210(12) 0.0033(11) 0.0050(10) -0.0027(11)
C8 0.0160(11) 0.0358(13) 0.0200(11) 0.0016(10) 0.0000(9) -0.0016(9)
C9 0.0183(11) 0.0272(12) 0.0216(11) 0.0019(9) -0.0009(9) -0.0009(9)
C10 0.0255(12) 0.0278(13) 0.0271(12) 0.0060(10) 0.0012(9) -0.0039(9)
C11 0.0308(13) 0.0192(12) 0.0351(13) 0.0003(10) 0.0022(10) -0.0013(9)
C12 0.0261(12) 0.0249(13) 0.0288(12) -0.0039(10) 0.0052(10) 0.0018(9)
C13 0.0138(10) 0.0272(12) 0.0197(11) -0.0010(9) -0.0011(8) 0.0003(8)
C14 0.0162(10) 0.0243(12) 0.0218(11) 0.0011(9) -0.0008(9) 0.0006(9)
C15 0.0265(12) 0.0251(12) 0.0201(12) -0.0017(9) 0.0058(9) -0.0009(9)
C16 0.0259(13) 0.0437(15) 0.0273(14) -0.0051(10) 0.0028(11) -0.0010(10)
C17 0.0311(14) 0.0452(16) 0.0382(16) -0.0021(13) 0.0032(12) -0.0011(12)
C18 0.0260(12) 0.0238(12) 0.0224(12) 0.0017(9) 0.0072(9) 0.0014(9)
C19 0.0442(15) 0.0245(13) 0.0285(13) 0.0037(10) 0.0129(11) -0.0003(10)
C20 0.0377(14) 0.0228(12) 0.0367(14) -0.0009(12) 0.0070(11) -0.0011(10)
C21 0.0292(12) 0.0249(12) 0.0223(11) 0.0007(9) 0.0050(9) 0.0027(9)
C22 0.0372(14) 0.0255(13) 0.0375(14) -0.0064(11) 0.0020(11) 0.0011(10)
C23 0.0488(16) 0.0283(14) 0.0271(13) -0.0011(11) -0.0010(12) -0.0003(12)
O1 0.0547(12) 0.0348(12) 0.0556(13) 0.0089(10) 0.0092(10) -0.0034(9)
C24 0.0328(14) 0.0451(17) 0.0268(13) 0.0075(12) 0.0043(10) -0.0026(11)
N8 0.0330(11) 0.0298(11) 0.0262(11) 0.0010(8) 0.0089(9) -0.0008(8)
C25 0.0367(15) 0.0391(15) 0.0349(15) 0.0023(11) 0.0149(12) 0.0012(11)
C26 0.0444(16) 0.0437(16) 0.0387(15) -0.0096(13) 0.0058(12) 0.0006(12)
O2 0.0712(15) 0.0535(14) 0.0592(14) -0.0092(11) 0.0101(11) -0.0246(12)
C27 0.0510(18) 0.0557(19) 0.0455(17) -0.0006(15) 0.0089(14) -0.0050(15)
N9 0.0524(14) 0.0470(15) 0.0412(13) 0.0060(12) -0.0024(11) -0.0122(11)
C28 0.063(2) 0.059(2) 0.064(2) 0.0123(17) -0.0213(17) -0.0173(17)
C29 0.141(4) 0.096(3) 0.069(3) -0.027(2) 0.051(3) -0.050(3)

loop_
_atom_type_symbol
_atom_type_description
_atom_type_scat_dispersion_real
_atom_type_scat_dispersion_imag
_atom_type_scat_source
C C 0.0181 0.0091 'International Tables Vol C Tables 4.2.6.8 and 6.1.1.4'
H H 0.0000 0.0000 'International Tables Vol C Tables 4.2.6.8 and 6.1.1.4'
N N 0.0311 0.0180 'International Tables Vol C Tables 4.2.6.8 and 6.1.1.4'
O O 0.0492 0.0322 'International Tables Vol C Tables 4.2.6.8 and 6.1.1.4'
P P 0.2955 0.4335 'International Tables Vol C Tables 4.2.6.8 and 6.1.1.4'
Cu Cu -1.9646 0.5888 'International Tables Vol C Tables 4.2.6.8 and 6.1.1.4'
Br Br -0.6763 1.2805 'International Tables Vol C Tables 4.2.6.8 and 6.1.1.4'

loop_
_geom_angle_atom_site_label_1
_geom_angle_atom_site_label_2
_geom_angle_atom_site_label_3
_geom_angle
P Cu Br 103.56(3)
N1 Cu Br 106.94(5)
N1 Cu P 124.81(5)
N2 Cu Br 117.21(5)
N2 Cu P 122.95(5)
N2 Cu N1 80.38(8)
C15 P Cu 117.99(8)
C15 P C18 104.53(11)
C15 P C21 103.21(10)
C18 P Cu 111.53(8)
C18 P C21 99.90(10)
C21 P Cu 117.45(8)
C1 N1 Cu 129.69(16)
C1 N1 C14 118.01(19)
C14 N1 Cu 112.22(15)
C12 N2 Cu 129.11(16)
C12 N2 C13 117.91(19)
C13 N2 Cu 112.76(14)
C6 N3 C5 115.5(2)
C7 N4 C8 115.9(2)
N1 C1 H1 118.3
N1 C1 C2 123.4(2)
C2 C1 H1 118.3
C1 C2 H2 120.5
C3 C2 C1 118.9(2)
C3 C2 H2 120.5
C2 C3 H3 120.5
C2 C3 C4 119.0(2)
C4 C3 H3 120.5
C3 C4 C5 122.5(2)
C14 C4 C3 118.0(2)
C14 C4 C5 119.6(2)
N3 C5 C4 118.1(2)
N3 C5 C8 121.8(2)
C8 C5 C4 120.04(19)
N3 C6 H6 118.6
N3 C6 C7 122.9(2)
C7 C6 H6 118.6
N4 C7 C6 122.6(2)
N4 C7 H7 118.7
C6 C7 H7 118.7
N4 C8 C5 121.3(2)
N4 C8 C9 118.3(2)
C5 C8 C9 120.41(19)
C10 C9 C8 122.9(2)
C13 C9 C8 119.5(2)
C13 C9 C10 117.5(2)
C9 C10 H10 120.4
C11 C10 C9 119.2(2)
C11 C10 H10 120.4
C10 C11 H11 120.1
C10 C11 C12 119.7(2)
C12 C11 H11 120.1
N2 C12 C11 122.7(2)
N2 C12 H12 118.7
C11 C12 H12 118.7
N2 C13 C9 123.0(2)
N2 C13 C14 116.75(18)
C9 C13 C14 120.23(19)
N1 C14 C4 122.6(2)
N1 C14 C13 117.15(19)
C4 C14 C13 120.21(19)
P C15 H15A 108.4
P C15 H15B 108.4
H15A C15 H15B 107.5
C16 C15 P 115.50(17)
C16 C15 H15A 108.4
C16 C15 H15B 108.4
C15 C16 H16A 109.1
C15 C16 H16B 109.1
H16A C16 H16B 107.8
C17 C16 C15 112.6(2)
C17 C16 H16A 109.1
C17 C16 H16B 109.1
N5 C17 C16 177.8(3)
P C18 H18A 109.3
P C18 H18B 109.3
H18A C18 H18B 108.0
C19 C18 P 111.39(15)
C19 C18 H18A 109.3
C19 C18 H18B 109.3
C18 C19 H19A 109.4
C18 C19 H19B 109.3
H19A C19 H19B 108.0
C20 C19 C18 111.4(2)
C20 C19 H19A 109.3
C20 C19 H19B 109.3
N6 C20 C19 177.2(3)
P C21 H21A 109.3
P C21 H21B 109.3
H21A C21 H21B 108.0
C22 C21 P 111.60(16)
C22 C21 H21A 109.3
C22 C21 H21B 109.3
C21 C22 H22A 109.4
C21 C22 H22B 109.4
H22A C22 H22B 108.0
C23 C22 C21 111.2(2)
C23 C22 H22A 109.4
C23 C22 H22B 109.4
N7 C23 C22 177.6(3)
O1 C24 H24 117.1
O1 C24 N8 125.8(2)
N8 C24 H24 117.1
C24 N8 C25 120.7(2)
C24 N8 C26 121.7(2)
C26 N8 C25 117.5(2)
N8 C25 H25A 109.5
N8 C25 H25B 109.5
N8 C25 H25C 109.5
H25A C25 H25B 109.5
H25A C25 H25C 109.5
H25B C25 H25C 109.5
N8 C26 H26A 109.5
N8 C26 H26B 109.5
N8 C26 H26C 109.5
H26A C26 H26B 109.5
H26A C26 H26C 109.5
H26B C26 H26C 109.5
O2 C27 H27 116.7
O2 C27 N9 126.6(3)
N9 C27 H27 116.7
C27 N9 C28 121.6(3)
C27 N9 C29 120.2(3)
C29 N9 C28 118.2(3)
N9 C28 H28A 109.5
N9 C28 H28B 109.5
N9 C28 H28C 109.5
H28A C28 H28B 109.5
H28A C28 H28C 109.5
H28B C28 H28C 109.5
N9 C29 H29A 109.5
N9 C29 H29B 109.5
N9 C29 H29C 109.5
H29A C29 H29B 109.5
H29A C29 H29C 109.5
H29B C29 H29C 109.5

loop_
_geom_bond_atom_site_label_1
_geom_bond_atom_site_label_2
_geom_bond_distance
Cu Br 2.4743(8)
Cu P 2.1895(8)
Cu N1 2.0897(19)
Cu N2 2.0717(19)
P C15 1.834(2)
P C18 1.839(2)
P C21 1.840(2)
N1 C1 1.321(3)
N1 C14 1.354(3)
N2 C12 1.327(3)
N2 C13 1.361(3)
N3 C5 1.358(3)
N3 C6 1.320(3)
N4 C7 1.318(3)
N4 C8 1.361(3)
N5 C17 1.131(4)
N6 C20 1.141(3)
N7 C23 1.132(4)
C1 H1 0.9300
C1 C2 1.402(3)
C2 H2 0.9300
C2 C3 1.367(4)
C3 H3 0.9300
C3 C4 1.410(3)
C4 C5 1.454(3)
C4 C14 1.398(3)
C5 C8 1.400(4)
C6 H6 0.9300
C6 C7 1.397(4)
C7 H7 0.9300
C8 C9 1.450(3)
C9 C10 1.409(3)
C9 C13 1.398(3)
C10 H10 0.9300
C10 C11 1.364(3)
C11 H11 0.9300
C11 C12 1.400(3)
C12 H12 0.9300
C13 C14 1.455(3)
C15 H15A 0.9700
C15 H15B 0.9700
C15 C16 1.528(3)
C16 H16A 0.9700
C16 H16B 0.9700
C16 C17 1.462(4)
C18 H18A 0.9700
C18 H18B 0.9700
C18 C19 1.529(3)
C19 H19A 0.9700
C19 H19B 0.9700
C19 C20 1.464(3)
C21 H21A 0.9700
C21 H21B 0.9700
C21 C22 1.528(3)
C22 H22A 0.9700
C22 H22B 0.9700
C22 C23 1.468(4)
O1 C24 1.218(3)
C24 H24 0.9300
C24 N8 1.333(3)
N8 C25 1.454(3)
N8 C26 1.443(3)
C25 H25A 0.9600
C25 H25B 0.9600
C25 H25C 0.9600
C26 H26A 0.9600
C26 H26B 0.9600
C26 H26C 0.9600
O2 C27 1.219(4)
C27 H27 0.9300
C27 N9 1.318(4)
N9 C28 1.450(4)
N9 C29 1.432(4)
C28 H28A 0.9600
C28 H28B 0.9600
C28 H28C 0.9600
C29 H29A 0.9600
C29 H29B 0.9600
C29 H29C 0.9600
